data_2108608
loop_
_publ_author_name
'Vadra, Nahir'
'Suarez, Sebastian A.'
'Slep, Leonardo D.'
'Manzano, Veronica E.'
'Halac, Emilia B.'
'Baggio, Ricardo F.'
'Cukiernik, Fabio D.'

_publ_section_title
;
 Synthesis and crystallographic, spectroscopic and computational
 characterization of 3,3',4,4'-substituted biphenyls: effects of O<i>R</i>
 substituents on the intra-ring torsion angle
;
_journal_coeditor_code LO5065SUP1
_journal_issue 3
_journal_name_full 'Acta Crystallographica Section B'
_journal_page_first
;
;
_journal_paper_doi 10.1107/S2052520620004102
_journal_volume 76
_journal_year 2020
_chemical_formula_moiety 'C28 H38 O6'
_chemical_formula_sum 'C28 H38 O6'
_chemical_formula_weight 470.58
_space_group_crystal_system triclinic
_space_group_IT_number 2
_space_group_name_Hall '-P 1'
_space_group_name_H-M_alt 'P -1'
_atom_sites_solution_hydrogens mixed
_atom_sites_solution_primary direct
_audit_creation_method SHELXL-2018/1
_cell_angle_alpha 100.26(2)
_cell_angle_beta 109.10(3)
_cell_angle_gamma 100.53(2)
_cell_formula_units_Z 1
_cell_length_a 8.554(2)
_cell_length_b 8.6844(17)
_cell_length_c 9.810(3)
_cell_measurement_reflns_used 706
_cell_measurement_temperature 294(2)
_cell_measurement_theta_max 26.1980
_cell_measurement_theta_min 3.6600
_cell_volume 654.5(3)
_computing_cell_refinement 'CrysAlisPro '
_computing_data_collection 'CrysAlisPro (Oxford Diffraction, 2009)'
_computing_data_reduction 'CrysAlisPro '
_computing_molecular_graphics 'SHELXTL   (Sheldrick, 2008)'
_computing_publication_material 'SHELXL-2018, PLATON (Spek, 2009)'
_computing_structure_refinement 'SHELXL-2018/1 (Sheldrick, 2015)'
_computing_structure_solution 'SHELXS-97 (Sheldrick 2008)'
_diffrn_ambient_temperature 294(2)
_diffrn_measured_fraction_theta_full 0.997
_diffrn_measured_fraction_theta_max 0.839
_diffrn_measurement_device_type 'Oxford Diffraction Gemini CCD S Ultra'
_diffrn_measurement_method '\w scans, thick slices'
_diffrn_radiation_type MoK\a
_diffrn_radiation_wavelength 0.71073
_diffrn_reflns_av_R_equivalents 0.1462
_diffrn_reflns_av_unetI/netI 0.0862
_diffrn_reflns_Laue_measured_fraction_full 0.997
_diffrn_reflns_Laue_measured_fraction_max 0.839
_diffrn_reflns_limit_h_max 11
_diffrn_reflns_limit_h_min -11
_diffrn_reflns_limit_k_max 11
_diffrn_reflns_limit_k_min -8
_diffrn_reflns_limit_l_max 11
_diffrn_reflns_limit_l_min -13
_diffrn_reflns_number 4799
_diffrn_reflns_point_group_measured_fraction_full 0.997
_diffrn_reflns_point_group_measured_fraction_max 0.839
_diffrn_reflns_theta_full 25.250
_diffrn_reflns_theta_max 28.974
_diffrn_reflns_theta_min 3.633
_exptl_absorpt_coefficient_mu 0.083
_exptl_absorpt_correction_T_max 0.99
_exptl_absorpt_correction_T_min 0.96
_exptl_absorpt_correction_type multi-scan
_exptl_absorpt_process_details 'CrysAlisPro, Oxford Diffraction (2009) '
_exptl_crystal_colour colourless
_exptl_crystal_density_diffrn 1.194
_exptl_crystal_description fragment
_exptl_crystal_F_000 254
_exptl_crystal_size_max 0.28
_exptl_crystal_size_mid 0.18
_exptl_crystal_size_min 0.14
_refine_diff_density_max 0.278
_refine_diff_density_min -0.302
_refine_diff_density_rms 0.082
_refine_ls_extinction_method none
_refine_ls_goodness_of_fit_ref 0.986
_refine_ls_hydrogen_treatment constr
_refine_ls_matrix_type full
_refine_ls_number_parameters 154
_refine_ls_number_reflns 2919
_refine_ls_number_restraints 0
_refine_ls_restrained_S_all 0.986
_refine_ls_R_factor_all 0.1305
_refine_ls_R_factor_gt 0.0693
_refine_ls_shift/su_max 0.000
_refine_ls_shift/su_mean 0.000
_refine_ls_structure_factor_coef Fsqd
_refine_ls_weighting_details 'w=1/[\s^2^(Fo^2^)+(0.0729P)^2^] where P=(Fo^2^+2Fc^2^)/3'
_refine_ls_weighting_scheme calc
_refine_ls_wR_factor_gt 0.1457
_refine_ls_wR_factor_ref 0.1826
_reflns_Friedel_coverage 0.000
_reflns_number_gt 1554
_reflns_number_total 2919
_reflns_threshold_expression 'I > 2\s(I)'
_cod_data_source_file lo5065sup1.cif
_cod_data_source_block II
_cod_depositor_comments
;
The following automatic conversions were performed:

data item '_atom_sites_solution_primary' value 'direct methods' was
changed to 'direct'.

Automatic conversion script
Id: cif_fix_values 7556 2019-12-06 15:28:31Z antanas 
;
_cod_original_cell_volume 654.4(3)
_cod_database_code 2108608
_publcif_datablock.id {4dff3fc4-199a-4453-9811-844b2ffc230e}

_shelx_shelxl_version_number 2018/1
_shelx_space_group_comment
;
The symmetry employed for this shelxl refinement is uniquely defined
by the following loop, which should always be used as a source of
symmetry information in preference to the above space-group names.
They are only intended as comments.
;

loop_
_space_group_symop_operation_xyz
'x, y, z'
'-x, -y, -z'

loop_
_atom_site_label
_atom_site_type_symbol
_atom_site_fract_x
_atom_site_fract_y
_atom_site_fract_z
_atom_site_U_iso_or_equiv
_atom_site_adp_type
_atom_site_occupancy
_atom_site_site_symmetry_order
_atom_site_calc_flag
_atom_site_refinement_flags_posn
_atom_site_refinement_flags_adp
_atom_site_refinement_flags_occupancy
_atom_site_disorder_assembly
_atom_site_disorder_group
O1 O 0.70994(19) 0.57970(17) 0.73363(17) 0.0500(5) Uani 1 1 d . . . . .
O2 O 0.5616(2) 0.78025(17) 0.86529(17) 0.0519(5) Uani 1 1 d . . . . .
O3 O 0.3331(2) 0.5636(2) 0.7495(2) 0.0625(5) Uani 1 1 d . . . . .
C1 C 0.6055(3) 0.8298(2) 0.4675(3) 0.0493(6) Uani 1 1 d . . . . .
H1A H 0.615786 0.839868 0.375759 0.059 Uiso 1 1 calc R U . . .
C2 C 0.6652(3) 0.7110(3) 0.5291(3) 0.0500(6) Uani 1 1 d . . . . .
H2A H 0.716344 0.643038 0.480093 0.060 Uiso 1 1 calc R U . . .
C3 C 0.6512(3) 0.6900(3) 0.6611(3) 0.0441(6) Uani 1 1 d . . . . .
C4 C 0.5718(3) 0.7916(3) 0.7265(3) 0.0428(6) Uani 1 1 d . . . . .
C5 C 0.5139(3) 0.9086(3) 0.6652(3) 0.0453(6) Uani 1 1 d . . . . .
H5A H 0.459982 0.974163 0.713264 0.054 Uiso 1 1 calc R U . . .
C6 C 0.5308(3) 0.9361(2) 0.5333(3) 0.0415(5) Uani 1 1 d . . . . .
C7 C 0.7953(3) 0.4775(3) 0.6664(3) 0.0479(6) Uani 1 1 d . . . . .
H7A H 0.895059 0.545241 0.655960 0.058 Uiso 1 1 calc R U . . .
H7B H 0.715571 0.411779 0.565905 0.058 Uiso 1 1 calc R U . . .
C8 C 0.8530(3) 0.3692(3) 0.7643(3) 0.0496(6) Uani 1 1 d . . . . .
H8A H 0.752030 0.303283 0.774489 0.060 Uiso 1 1 calc R U . . .
H8B H 0.930365 0.436713 0.864875 0.060 Uiso 1 1 calc R U . . .
C9 C 0.9458(3) 0.2565(3) 0.7048(3) 0.0489(6) Uani 1 1 d . . . . .
H9A H 0.870233 0.192240 0.602490 0.059 Uiso 1 1 calc R U . . .
H9B H 1.049443 0.322470 0.698516 0.059 Uiso 1 1 calc R U . . .
C10 C 0.9983(3) 0.1416(3) 0.8006(3) 0.0497(6) Uani 1 1 d . . . . .
H10A H 1.079320 0.206224 0.901028 0.060 Uiso 1 1 calc R U . . .
H10B H 0.895489 0.081116 0.812170 0.060 Uiso 1 1 calc R U . . .
C11 C 1.0812(3) 0.0213(3) 0.7385(3) 0.0601(7) Uani 1 1 d . . . . .
H11A H 1.002203 -0.040478 0.636505 0.072 Uiso 1 1 calc R U . . .
H11B H 1.186836 0.081545 0.730988 0.072 Uiso 1 1 calc R U . . .
C12 C 1.1264(3) -0.0968(3) 0.8322(3) 0.0668(8) Uani 1 1 d . . . . .
H12A H 1.179948 -0.171670 0.785776 0.100 Uiso 1 1 d R U . . .
H12B H 1.207678 -0.036300 0.933906 0.100 Uiso 1 1 d R U . . .
H12C H 1.021008 -0.159660 0.838196 0.100 Uiso 1 1 d R U . . .
C13 C 0.4325(4) 0.6594(3) 0.8625(3) 0.0539(7) Uani 1 1 d . . . . .
C14 C 0.4350(4) 0.6716(3) 1.0175(3) 0.0681(8) Uani 1 1 d . . . . .
H14A H 0.342355 0.584833 1.015274 0.102 Uiso 1 1 d R U . . .
H14B H 0.545305 0.660803 1.081744 0.102 Uiso 1 1 d R U . . .
H14C H 0.418795 0.776913 1.056754 0.102 Uiso 1 1 d R U . . .

loop_
_atom_site_aniso_label
_atom_site_aniso_U_11
_atom_site_aniso_U_22
_atom_site_aniso_U_33
_atom_site_aniso_U_23
_atom_site_aniso_U_13
_atom_site_aniso_U_12
O1 0.0578(10) 0.0510(9) 0.0627(12) 0.0178(8) 0.0431(9) 0.0233(8)
O2 0.0647(10) 0.0506(9) 0.0563(12) 0.0152(8) 0.0406(9) 0.0177(8)
O3 0.0712(12) 0.0572(10) 0.0725(14) 0.0109(10) 0.0505(11) 0.0099(9)
C1 0.0570(14) 0.0469(12) 0.0641(17) 0.0179(12) 0.0450(14) 0.0159(11)
C2 0.0504(13) 0.0472(13) 0.0692(18) 0.0142(12) 0.0427(13) 0.0149(11)
C3 0.0494(13) 0.0412(11) 0.0546(16) 0.0159(11) 0.0324(12) 0.0144(10)
C4 0.0507(13) 0.0440(11) 0.0437(15) 0.0111(11) 0.0298(12) 0.0134(10)
C5 0.0471(13) 0.0415(11) 0.0593(17) 0.0096(11) 0.0351(13) 0.0150(10)
C6 0.0423(12) 0.0414(11) 0.0487(15) 0.0106(10) 0.0292(12) 0.0074(10)
C7 0.0472(13) 0.0480(12) 0.0640(17) 0.0118(12) 0.0385(13) 0.0182(11)
C8 0.0532(14) 0.0512(13) 0.0587(17) 0.0153(12) 0.0346(13) 0.0202(11)
C9 0.0481(13) 0.0520(13) 0.0633(17) 0.0181(12) 0.0386(13) 0.0162(11)
C10 0.0458(12) 0.0564(13) 0.0628(17) 0.0199(13) 0.0343(13) 0.0201(11)
C11 0.0578(15) 0.0585(14) 0.089(2) 0.0255(14) 0.0508(15) 0.0257(12)
C12 0.0590(15) 0.0601(15) 0.094(2) 0.0203(15) 0.0374(16) 0.0286(13)
C13 0.0710(17) 0.0515(14) 0.067(2) 0.0218(14) 0.0492(16) 0.0322(13)
C14 0.103(2) 0.0689(16) 0.071(2) 0.0336(15) 0.0617(18) 0.0439(16)

loop_
_atom_type_symbol
_atom_type_description
_atom_type_scat_dispersion_real
_atom_type_scat_dispersion_imag
_atom_type_scat_source
C C 0.0033 0.0016 'International Tables Vol C Tables 4.2.6.8 and 6.1.1.4'
H H 0.0000 0.0000 'International Tables Vol C Tables 4.2.6.8 and 6.1.1.4'
O O 0.0106 0.0060 'International Tables Vol C Tables 4.2.6.8 and 6.1.1.4'

loop_
_geom_angle_atom_site_label_1
_geom_angle_atom_site_label_2
_geom_angle_atom_site_label_3
_geom_angle
_geom_angle_site_symmetry_1
_geom_angle_site_symmetry_3
_geom_angle_publ_flag
C3 O1 C7 116.94(17) . . ?
C13 O2 C4 116.82(19) . . ?
C2 C1 C6 123.3(2) . . ?
C2 C1 H1A 118.4 . . ?
C6 C1 H1A 118.4 . . ?
C3 C2 C1 120.6(2) . . ?
C3 C2 H2A 119.7 . . ?
C1 C2 H2A 119.7 . . ?
O1 C3 C2 125.46(19) . . ?
O1 C3 C4 117.5(2) . . ?
C2 C3 C4 117.1(2) . . ?
C5 C4 C3 121.8(2) . . ?
C5 C4 O2 118.71(19) . . ?
C3 C4 O2 119.31(19) . . ?
C4 C5 C6 122.4(2) . . ?
C4 C5 H5A 118.8 . . ?
C6 C5 H5A 118.8 . . ?
C1 C6 C5 114.7(2) . . ?
C1 C6 C6 122.6(3) . 2_676 ?
C5 C6 C6 122.7(2) . 2_676 ?
O1 C7 C8 108.50(18) . . ?
O1 C7 H7A 110.0 . . ?
C8 C7 H7A 110.0 . . ?
O1 C7 H7B 110.0 . . ?
C8 C7 H7B 110.0 . . ?
H7A C7 H7B 108.4 . . ?
C7 C8 C9 113.11(19) . . ?
C7 C8 H8A 109.0 . . ?
C9 C8 H8A 109.0 . . ?
C7 C8 H8B 109.0 . . ?
C9 C8 H8B 109.0 . . ?
H8A C8 H8B 107.8 . . ?
C10 C9 C8 113.2(2) . . ?
C10 C9 H9A 108.9 . . ?
C8 C9 H9A 108.9 . . ?
C10 C9 H9B 108.9 . . ?
C8 C9 H9B 108.9 . . ?
H9A C9 H9B 107.7 . . ?
C11 C10 C9 114.2(2) . . ?
C11 C10 H10A 108.7 . . ?
C9 C10 H10A 108.7 . . ?
C11 C10 H10B 108.7 . . ?
C9 C10 H10B 108.7 . . ?
H10A C10 H10B 107.6 . . ?
C12 C11 C10 113.6(2) . . ?
C12 C11 H11A 108.9 . . ?
C10 C11 H11A 108.9 . . ?
C12 C11 H11B 108.9 . . ?
C10 C11 H11B 108.9 . . ?
H11A C11 H11B 107.7 . . ?
C11 C12 H12A 109.5 . . ?
C11 C12 H12B 109.5 . . ?
H12A C12 H12B 109.5 . . ?
C11 C12 H12C 109.4 . . ?
H12A C12 H12C 109.5 . . ?
H12B C12 H12C 109.5 . . ?
O3 C13 O2 122.9(2) . . ?
O3 C13 C14 127.5(2) . . ?
O2 C13 C14 109.5(2) . . ?
C13 C14 H14A 109.4 . . ?
C13 C14 H14B 109.5 . . ?
H14A C14 H14B 109.5 . . ?
C13 C14 H14C 109.5 . . ?
H14A C14 H14C 109.5 . . ?
H14B C14 H14C 109.5 . . ?

loop_
_geom_bond_atom_site_label_1
_geom_bond_atom_site_label_2
_geom_bond_distance
_geom_bond_site_symmetry_2
_geom_bond_publ_flag
O1 C3 1.364(3) . ?
O1 C7 1.448(2) . ?
O2 C13 1.367(3) . ?
O2 C4 1.412(2) . ?
O3 C13 1.200(3) . ?
C1 C2 1.379(3) . ?
C1 C6 1.397(3) . ?
C1 H1A 0.9500 . ?
C2 C3 1.379(3) . ?
C2 H2A 0.9500 . ?
C3 C4 1.398(3) . ?
C4 C5 1.359(3) . ?
C5 C6 1.404(3) . ?
C5 H5A 0.9500 . ?
C6 C6 1.477(4) 2_676 ?
C7 C8 1.494(3) . ?
C7 H7A 0.9900 . ?
C7 H7B 0.9900 . ?
C8 C9 1.520(3) . ?
C8 H8A 0.9900 . ?
C8 H8B 0.9900 . ?
C9 C10 1.517(3) . ?
C9 H9A 0.9900 . ?
C9 H9B 0.9900 . ?
C10 C11 1.514(3) . ?
C10 H10A 0.9900 . ?
C10 H10B 0.9900 . ?
C11 C12 1.515(3) . ?
C11 H11A 0.9900 . ?
C11 H11B 0.9900 . ?
C12 H12A 0.9901 . ?
C12 H12B 0.9900 . ?
C12 H12C 0.9900 . ?
C13 C14 1.498(3) . ?
C14 H14A 0.9800 . ?
C14 H14B 0.9800 . ?
C14 H14C 0.9800 . ?

loop_
_geom_hbond_atom_site_label_D
_geom_hbond_atom_site_label_H
_geom_hbond_atom_site_label_A
_geom_hbond_distance_DH
_geom_hbond_distance_HA
_geom_hbond_distance_DA
_geom_hbond_angle_DHA
_geom_hbond_site_symmetry_A
_geom_hbond_publ_flag
C2 H2A O3 0.95 2.48 3.298(3) 144.7 2_666 yes

_cod_database_fobs_code 2108608
